data_4081244
loop_
_publ_author_name
'Sch\"afer, Andr\'e'
'Rei\&smann, Matti'
'Jung, Sebastian'
'Sch\"afer, Annemarie'
'Saak, Wolfgang'
'Brendler, Erica'
'M\"uller, Thomas'

_publ_section_title
;
 Synthesis of Silylium and Germylium Ions by a Substituent Exchange
 Reaction
;
_journal_name_full Organometallics
_journal_page_first 4713
_journal_paper_doi 10.1021/om400366z
_journal_volume 32
_journal_year 2013
_chemical_formula_sum 'C23 H34 Si'
_chemical_formula_weight 338.59
_chemical_name_systematic
; 
 ? 
;
_space_group_IT_number 2
_symmetry_cell_setting triclinic
_symmetry_space_group_name_Hall '-P 1'
_symmetry_space_group_name_H-M 'P -1'
_atom_sites_solution_hydrogens geom
_atom_sites_solution_primary direct
_atom_sites_solution_secondary difmap
_audit_creation_method SHELXL-97
_cell_angle_alpha 92.376(2)
_cell_angle_beta 102.880(2)
_cell_angle_gamma 91.992(2)
_cell_formula_units_Z 4
_cell_length_a 9.0150(3)
_cell_length_b 14.1345(5)
_cell_length_c 16.0354(6)
_cell_measurement_reflns_used 3236
_cell_measurement_temperature 153(2)
_cell_measurement_theta_max 22.57
_cell_measurement_theta_min 2.32
_cell_volume 1988.12(12)
_computing_cell_refinement 'Bruker SAINT'
_computing_data_collection 'Bruker APEX2'
_computing_data_reduction 'Bruker SAINT'
_computing_molecular_graphics 'Diamond Crystal Impact, 2010)'
_computing_publication_material 'SHELX-97 (Sheldrick, 2008)'
_computing_structure_refinement 'SHELXL-97 (Sheldrick, 2008)'
_computing_structure_solution 'SHELXS-97 (Sheldrick, 2008)'
_diffrn_ambient_temperature 153(2)
_diffrn_measured_fraction_theta_full 0.997
_diffrn_measured_fraction_theta_max 0.997
_diffrn_measurement_device_type 'Bruker APEX-II CCD'
_diffrn_measurement_method '\f and \w scans'
_diffrn_radiation_monochromator graphite
_diffrn_radiation_source 'fine-focus sealed tube'
_diffrn_radiation_type MoK\a
_diffrn_radiation_wavelength 0.71073
_diffrn_reflns_av_R_equivalents 0.1200
_diffrn_reflns_av_sigmaI/netI 0.1411
_diffrn_reflns_limit_h_max 11
_diffrn_reflns_limit_h_min -10
_diffrn_reflns_limit_k_max 18
_diffrn_reflns_limit_k_min -18
_diffrn_reflns_limit_l_max 21
_diffrn_reflns_limit_l_min -21
_diffrn_reflns_number 39792
_diffrn_reflns_theta_full 27.94
_diffrn_reflns_theta_max 27.94
_diffrn_reflns_theta_min 2.39
_exptl_absorpt_coefficient_mu 0.120
_exptl_absorpt_correction_T_max 0.9962
_exptl_absorpt_correction_T_min 0.9687
_exptl_absorpt_correction_type numerical
_exptl_absorpt_process_details 'Bruker SAINT'
_exptl_crystal_colour colourless
_exptl_crystal_density_diffrn 1.131
_exptl_crystal_density_method 'not measured'
_exptl_crystal_description needle
_exptl_crystal_F_000 744
_exptl_crystal_size_max 0.27
_exptl_crystal_size_mid 0.11
_exptl_crystal_size_min 0.03
_refine_diff_density_max 0.362
_refine_diff_density_min -0.343
_refine_diff_density_rms 0.061
_refine_ls_extinction_method none
_refine_ls_goodness_of_fit_ref 0.981
_refine_ls_hydrogen_treatment mixed
_refine_ls_matrix_type full
_refine_ls_number_parameters 463
_refine_ls_number_reflns 9532
_refine_ls_number_restraints 0
_refine_ls_restrained_S_all 0.981
_refine_ls_R_factor_all 0.1838
_refine_ls_R_factor_gt 0.0613
_refine_ls_shift/su_max 0.000
_refine_ls_shift/su_mean 0.000
_refine_ls_structure_factor_coef Fsqd
_refine_ls_weighting_details 'calc w=1/[\s^2^(Fo^2^)+(0.0775P)^2^+0.4926P] where P=(Fo^2^+2Fc^2^)/3'
_refine_ls_weighting_scheme calc
_refine_ls_wR_factor_gt 0.1355
_refine_ls_wR_factor_ref 0.1874
_reflns_number_gt 4131
_reflns_number_total 9532
_reflns_threshold_expression >2sigma(I)
_cod_data_source_file om400366z_si_004.cif
_cod_data_source_block ans185
_cod_depositor_comments
;
The following automatic conversions were performed:

'_symmetry_cell_setting' value 'Triclinic' changed to 'triclinic'
according to /home/saulius/struct/CIF-dictionaries/cif_core.dic
dictionary named 'cif_core.dic' version 2.4.2 from 2011-04-26.

Automatic conversion script
Id: cif_fix_values 1891 2012-01-12 08:04:46Z andrius 
;
_cod_original_sg_symbol_H-M 'P-1   '
_cod_database_code 4081244

loop_
_symmetry_equiv_pos_as_xyz
'x, y, z'
'-x, -y, -z'

loop_
_atom_site_label
_atom_site_type_symbol
_atom_site_fract_x
_atom_site_fract_y
_atom_site_fract_z
_atom_site_U_iso_or_equiv
_atom_site_adp_type
_atom_site_occupancy
_atom_site_symmetry_multiplicity
_atom_site_calc_flag
_atom_site_refinement_flags
Si1 Si 0.59466(11) 0.73680(7) 0.31622(6) 0.0328(2) Uani 1 1 d .
H1 H 0.485(3) 0.725(2) 0.2327(19) 0.036(9) Uiso 1 1 d .
C1 C 0.7301(4) 0.8249(2) 0.2857(2) 0.0429(9) Uani 1 1 d .
H1A H 0.6763 0.8820 0.2668 0.064 Uiso 1 1 calc R
H1B H 0.7713 0.7974 0.2390 0.064 Uiso 1 1 calc R
H1C H 0.8136 0.8416 0.3353 0.064 Uiso 1 1 calc R
C2 C 0.5145(3) 0.7993(2) 0.4031(2) 0.0298(7) Uani 1 1 d .
C3 C 0.6099(3) 0.8153(2) 0.4852(2) 0.0296(7) Uani 1 1 d .
C4 C 0.5587(4) 0.8634(2) 0.5509(2) 0.0325(8) Uani 1 1 d .
C5 C 0.4103(4) 0.8950(2) 0.5354(2) 0.0329(8) Uani 1 1 d .
C6 C 0.3144(4) 0.8797(2) 0.4547(2) 0.0334(8) Uani 1 1 d .
C7 C 0.3656(3) 0.8336(2) 0.3881(2) 0.0308(8) Uani 1 1 d .
C8 C 0.7710(3) 0.7813(2) 0.5048(2) 0.0361(8) Uani 1 1 d .
H8A H 0.7875 0.7429 0.4556 0.054 Uiso 1 1 calc R
H8B H 0.7862 0.7429 0.5553 0.054 Uiso 1 1 calc R
H8C H 0.8435 0.8361 0.5162 0.054 Uiso 1 1 calc R
C9 C 0.6623(4) 0.8807(3) 0.6389(2) 0.0467(10) Uani 1 1 d .
H9A H 0.6575 0.9469 0.6586 0.070 Uiso 1 1 calc R
H9B H 0.7672 0.8679 0.6359 0.070 Uiso 1 1 calc R
H9C H 0.6294 0.8387 0.6790 0.070 Uiso 1 1 calc R
C10 C 0.3521(4) 0.9457(3) 0.6060(2) 0.0485(10) Uani 1 1 d .
H10A H 0.3409 1.0128 0.5938 0.073 Uiso 1 1 calc R
H10B H 0.4246 0.9402 0.6608 0.073 Uiso 1 1 calc R
H10C H 0.2531 0.9170 0.6090 0.073 Uiso 1 1 calc R
C11 C 0.1519(4) 0.9121(3) 0.4390(3) 0.0496(10) Uani 1 1 d .
H11A H 0.0932 0.8733 0.4706 0.074 Uiso 1 1 calc R
H11B H 0.1050 0.9052 0.3776 0.074 Uiso 1 1 calc R
H11C H 0.1527 0.9788 0.4586 0.074 Uiso 1 1 calc R
C12 C 0.2587(4) 0.8226(3) 0.3006(2) 0.0435(9) Uani 1 1 d .
H12A H 0.1741 0.7779 0.3027 0.065 Uiso 1 1 calc R
H12B H 0.3141 0.7985 0.2587 0.065 Uiso 1 1 calc R
H12C H 0.2187 0.8843 0.2839 0.065 Uiso 1 1 calc R
C13 C 0.6574(3) 0.6134(2) 0.3471(2) 0.0292(7) Uani 1 1 d .
C14 C 0.8053(4) 0.5798(2) 0.3540(2) 0.0310(8) Uani 1 1 d .
C15 C 0.8390(4) 0.4877(2) 0.3789(2) 0.0305(8) Uani 1 1 d .
C16 C 0.7259(4) 0.4278(2) 0.3993(2) 0.0318(8) Uani 1 1 d .
C17 C 0.5769(4) 0.4582(2) 0.38872(19) 0.0293(7) Uani 1 1 d .
C18 C 0.5427(4) 0.5494(2) 0.3629(2) 0.0304(8) Uani 1 1 d .
C19 C 0.9333(4) 0.6419(2) 0.3352(2) 0.0386(9) Uani 1 1 d .
H19A H 0.8997 0.7067 0.3271 0.058 Uiso 1 1 calc R
H19B H 0.9608 0.6170 0.2830 0.058 Uiso 1 1 calc R
H19C H 1.0221 0.6420 0.3833 0.058 Uiso 1 1 calc R
C20 C 0.9977(4) 0.4531(2) 0.3836(2) 0.0419(9) Uani 1 1 d .
H20A H 1.0312 0.4693 0.3316 0.063 Uiso 1 1 calc R
H20B H 0.9964 0.3842 0.3882 0.063 Uiso 1 1 calc R
H20C H 1.0681 0.4834 0.4338 0.063 Uiso 1 1 calc R
C21 C 0.7660(4) 0.3314(2) 0.4334(2) 0.0443(9) Uani 1 1 d .
H21A H 0.7098 0.3177 0.4776 0.066 Uiso 1 1 calc R
H21B H 0.8756 0.3312 0.4582 0.066 Uiso 1 1 calc R
H21C H 0.7384 0.2828 0.3865 0.066 Uiso 1 1 calc R
C22 C 0.4505(4) 0.3931(2) 0.4050(2) 0.0433(9) Uani 1 1 d .
H22A H 0.4914 0.3317 0.4220 0.065 Uiso 1 1 calc R
H22B H 0.3701 0.3840 0.3527 0.065 Uiso 1 1 calc R
H22C H 0.4082 0.4215 0.4510 0.065 Uiso 1 1 calc R
C23 C 0.3798(4) 0.5788(2) 0.3525(2) 0.0365(8) Uani 1 1 d .
H23A H 0.3109 0.5312 0.3157 0.055 Uiso 1 1 calc R
H23B H 0.3687 0.6403 0.3262 0.055 Uiso 1 1 calc R
H23C H 0.3544 0.5839 0.4088 0.055 Uiso 1 1 calc R
Si2 Si 0.77834(11) 0.26188(7) 0.18302(6) 0.0337(3) Uani 1 1 d .
H2 H 0.888(3) 0.2503(19) 0.2661(17) 0.028(8) Uiso 1 1 d .
C24 C 0.5872(4) 0.2580(3) 0.2099(2) 0.0475(10) Uani 1 1 d .
H24A H 0.5079 0.2606 0.1573 0.071 Uiso 1 1 calc R
H24B H 0.5804 0.3124 0.2487 0.071 Uiso 1 1 calc R
H24C H 0.5730 0.1991 0.2379 0.071 Uiso 1 1 calc R
C25 C 0.8538(3) 0.3768(2) 0.1479(2) 0.0298(8) Uani 1 1 d .
C26 C 1.0106(3) 0.3833(2) 0.1471(2) 0.0329(8) Uani 1 1 d .
C27 C 1.0793(4) 0.4679(2) 0.1294(2) 0.0341(8) Uani 1 1 d .
C28 C 0.9949(4) 0.5480(2) 0.1116(2) 0.0352(8) Uani 1 1 d .
C29 C 0.8405(4) 0.5445(2) 0.1140(2) 0.0319(8) Uani 1 1 d .
C30 C 0.7703(3) 0.4593(2) 0.1307(2) 0.0303(8) Uani 1 1 d .
C31 C 1.1073(4) 0.2978(3) 0.1651(3) 0.0509(11) Uani 1 1 d .
H31A H 1.1652 0.3028 0.2247 0.076 Uiso 1 1 calc R
H31B H 1.1780 0.2954 0.1267 0.076 Uiso 1 1 calc R
H31C H 1.0414 0.2400 0.1555 0.076 Uiso 1 1 calc R
C32 C 1.2473(4) 0.4727(3) 0.1289(3) 0.0523(11) Uani 1 1 d .
H32A H 1.2598 0.4612 0.0702 0.078 Uiso 1 1 calc R
H32B H 1.2993 0.4244 0.1653 0.078 Uiso 1 1 calc R
H32C H 1.2916 0.5356 0.1508 0.078 Uiso 1 1 calc R
C33 C 1.0695(5) 0.6380(3) 0.0887(3) 0.0552(11) Uani 1 1 d .
H33A H 1.1171 0.6754 0.1413 0.083 Uiso 1 1 calc R
H33B H 0.9923 0.6750 0.0529 0.083 Uiso 1 1 calc R
H33C H 1.1474 0.6217 0.0572 0.083 Uiso 1 1 calc R
C34 C 0.7486(4) 0.6318(2) 0.0996(3) 0.0504(10) Uani 1 1 d .
H34A H 0.8175 0.6883 0.1097 0.076 Uiso 1 1 calc R
H34B H 0.6802 0.6345 0.1392 0.076 Uiso 1 1 calc R
H34C H 0.6885 0.6293 0.0405 0.076 Uiso 1 1 calc R
C35 C 0.6028(4) 0.4606(3) 0.1304(2) 0.0416(9) Uani 1 1 d .
H35A H 0.5899 0.4896 0.1848 0.062 Uiso 1 1 calc R
H35B H 0.5590 0.3955 0.1233 0.062 Uiso 1 1 calc R
H35C H 0.5507 0.4974 0.0830 0.062 Uiso 1 1 calc R
C36 C 0.7785(3) 0.1539(2) 0.1081(2) 0.0308(8) Uani 1 1 d .
C37 C 0.6858(3) 0.1519(2) 0.0248(2) 0.0306(8) Uani 1 1 d .
C38 C 0.6689(4) 0.0704(2) -0.0298(2) 0.0334(8) Uani 1 1 d .
C39 C 0.7554(4) -0.0078(2) -0.0036(2) 0.0369(8) Uani 1 1 d .
C40 C 0.8502(4) -0.0068(2) 0.0775(2) 0.0371(8) Uani 1 1 d .
C41 C 0.8588(4) 0.0719(2) 0.1347(2) 0.0344(8) Uani 1 1 d .
C42 C 0.6003(4) 0.2381(2) -0.0074(2) 0.0380(8) Uani 1 1 d .
H42A H 0.6333 0.2919 0.0339 0.057 Uiso 1 1 calc R
H42B H 0.4908 0.2248 -0.0144 0.057 Uiso 1 1 calc R
H42C H 0.6216 0.2536 -0.0627 0.057 Uiso 1 1 calc R
C43 C 0.5573(4) 0.0665(3) -0.1158(2) 0.0534(11) Uani 1 1 d .
H43A H 0.6133 0.0632 -0.1617 0.080 Uiso 1 1 calc R
H43B H 0.4977 0.1235 -0.1208 0.080 Uiso 1 1 calc R
H43C H 0.4887 0.0102 -0.1208 0.080 Uiso 1 1 calc R
C44 C 0.7431(5) -0.0944(3) -0.0644(3) 0.0597(12) Uani 1 1 d .
H44A H 0.8244 -0.0903 -0.0959 0.090 Uiso 1 1 calc R
H44B H 0.6439 -0.0971 -0.1049 0.090 Uiso 1 1 calc R
H44C H 0.7532 -0.1517 -0.0315 0.090 Uiso 1 1 calc R
C45 C 0.9468(5) -0.0915(3) 0.1036(3) 0.0555(11) Uani 1 1 d .
H45A H 0.8843 -0.1415 0.1216 0.083 Uiso 1 1 calc R
H45B H 1.0323 -0.0719 0.1513 0.083 Uiso 1 1 calc R
H45C H 0.9858 -0.1156 0.0549 0.083 Uiso 1 1 calc R
C46 C 0.9519(5) 0.0644(3) 0.2250(2) 0.0542(11) Uani 1 1 d .
H46A H 0.9202 0.0063 0.2488 0.081 Uiso 1 1 calc R
H46B H 0.9357 0.1195 0.2605 0.081 Uiso 1 1 calc R
H46C H 1.0601 0.0627 0.2241 0.081 Uiso 1 1 calc R

loop_
_atom_site_aniso_label
_atom_site_aniso_U_11
_atom_site_aniso_U_22
_atom_site_aniso_U_33
_atom_site_aniso_U_23
_atom_site_aniso_U_13
_atom_site_aniso_U_12
Si1 0.0287(5) 0.0315(5) 0.0377(6) 0.0018(4) 0.0064(4) 0.0001(4)
C1 0.046(2) 0.043(2) 0.044(2) 0.0042(17) 0.0165(18) 0.0033(17)
C2 0.0235(17) 0.0266(17) 0.038(2) 0.0035(14) 0.0048(15) -0.0022(13)
C3 0.0263(18) 0.0237(17) 0.038(2) 0.0065(14) 0.0058(15) -0.0051(13)
C4 0.0322(19) 0.0244(18) 0.038(2) 0.0085(15) 0.0015(16) -0.0058(14)
C5 0.038(2) 0.0227(17) 0.042(2) 0.0027(15) 0.0154(17) -0.0014(15)
C6 0.0266(18) 0.0279(18) 0.047(2) 0.0061(16) 0.0108(16) 0.0024(14)
C7 0.0229(17) 0.0279(18) 0.041(2) 0.0057(15) 0.0043(15) -0.0009(14)
C8 0.0243(18) 0.039(2) 0.042(2) 0.0049(16) 0.0006(15) 0.0013(15)
C9 0.045(2) 0.052(2) 0.040(2) 0.0007(18) 0.0043(18) -0.0063(18)
C10 0.057(3) 0.041(2) 0.053(2) 0.0031(19) 0.024(2) 0.0061(19)
C11 0.034(2) 0.053(2) 0.067(3) 0.008(2) 0.018(2) 0.0095(18)
C12 0.027(2) 0.052(2) 0.048(2) 0.0062(19) 0.0010(17) 0.0051(17)
C13 0.0237(17) 0.0315(18) 0.0321(18) -0.0047(14) 0.0067(14) 0.0000(14)
C14 0.0273(18) 0.0333(19) 0.0304(19) -0.0054(15) 0.0040(14) -0.0029(15)
C15 0.0273(18) 0.036(2) 0.0254(18) -0.0041(15) 0.0010(14) 0.0021(15)
C16 0.040(2) 0.0277(18) 0.0261(18) -0.0053(14) 0.0047(15) 0.0016(15)
C17 0.040(2) 0.0261(18) 0.0223(17) -0.0018(13) 0.0091(14) -0.0055(15)
C18 0.0277(19) 0.0317(19) 0.0308(18) -0.0075(15) 0.0075(14) -0.0063(14)
C19 0.0258(19) 0.038(2) 0.052(2) 0.0036(17) 0.0084(17) 0.0027(15)
C20 0.028(2) 0.041(2) 0.052(2) -0.0029(18) 0.0008(17) 0.0063(16)
C21 0.058(3) 0.035(2) 0.040(2) 0.0042(17) 0.0122(19) 0.0068(18)
C22 0.048(2) 0.032(2) 0.053(2) -0.0012(17) 0.0196(19) -0.0073(17)
C23 0.0275(19) 0.033(2) 0.049(2) -0.0026(16) 0.0103(16) -0.0050(15)
Si2 0.0294(5) 0.0368(6) 0.0322(5) -0.0028(4) 0.0021(4) -0.0006(4)
C24 0.047(2) 0.053(2) 0.042(2) -0.0060(18) 0.0136(19) -0.0096(19)
C25 0.0210(17) 0.0326(19) 0.0344(19) -0.0092(15) 0.0043(14) 0.0047(14)
C26 0.0199(17) 0.037(2) 0.039(2) -0.0108(15) 0.0026(15) 0.0038(14)
C27 0.0220(18) 0.044(2) 0.036(2) -0.0140(16) 0.0093(15) -0.0027(16)
C28 0.033(2) 0.036(2) 0.036(2) -0.0111(16) 0.0102(16) -0.0084(16)
C29 0.0290(19) 0.0317(19) 0.035(2) -0.0083(15) 0.0085(15) 0.0014(15)
C30 0.0207(17) 0.0353(19) 0.0351(19) -0.0100(15) 0.0085(14) 0.0012(14)
C31 0.0225(19) 0.050(2) 0.077(3) -0.007(2) 0.0057(19) 0.0095(17)
C32 0.026(2) 0.070(3) 0.061(3) -0.011(2) 0.0156(19) -0.0039(18)
C33 0.054(3) 0.050(3) 0.065(3) -0.003(2) 0.025(2) -0.012(2)
C34 0.050(3) 0.034(2) 0.065(3) -0.0051(19) 0.010(2) 0.0077(18)
C35 0.0222(18) 0.046(2) 0.056(2) -0.0059(18) 0.0082(17) 0.0034(16)
C36 0.0243(17) 0.0314(18) 0.0354(19) 0.0025(15) 0.0044(15) -0.0046(14)
C37 0.0224(17) 0.0363(19) 0.0331(19) 0.0035(15) 0.0063(14) -0.0017(14)
C38 0.0247(18) 0.041(2) 0.0337(19) -0.0049(16) 0.0082(15) -0.0066(15)
C39 0.034(2) 0.035(2) 0.044(2) -0.0045(16) 0.0149(17) -0.0093(16)
C40 0.0307(19) 0.0281(19) 0.056(2) 0.0076(17) 0.0152(18) 0.0024(15)
C41 0.0254(18) 0.0339(19) 0.042(2) 0.0030(16) 0.0031(15) -0.0013(15)
C42 0.0299(19) 0.047(2) 0.034(2) 0.0039(16) 0.0000(15) 0.0040(16)
C43 0.054(3) 0.058(3) 0.042(2) -0.0109(19) 0.0008(19) -0.008(2)
C44 0.071(3) 0.047(3) 0.063(3) -0.018(2) 0.024(2) -0.008(2)
C45 0.057(3) 0.036(2) 0.079(3) 0.013(2) 0.021(2) 0.0111(19)
C46 0.053(3) 0.052(3) 0.048(2) 0.010(2) -0.011(2) 0.007(2)

loop_
_atom_type_symbol
_atom_type_description
_atom_type_scat_dispersion_real
_atom_type_scat_dispersion_imag
_atom_type_scat_source
C C 0.0033 0.0016 'International Tables Vol C Tables 4.2.6.8 and 6.1.1.4'
H H 0.0000 0.0000 'International Tables Vol C Tables 4.2.6.8 and 6.1.1.4'
Si Si 0.0817 0.0704 'International Tables Vol C Tables 4.2.6.8 and 6.1.1.4'

loop_
_geom_angle_atom_site_label_1
_geom_angle_atom_site_label_2
_geom_angle_atom_site_label_3
_geom_angle
C1 Si1 C13 120.59(15)
C1 Si1 C2 105.98(15)
C13 Si1 C2 111.57(14)
C3 C2 C7 118.4(3)
C3 C2 Si1 118.4(2)
C7 C2 Si1 123.1(2)
C4 C3 C2 120.9(3)
C4 C3 C8 118.2(3)
C2 C3 C8 120.8(3)
C5 C4 C3 119.8(3)
C5 C4 C9 119.6(3)
C3 C4 C9 120.6(3)
C6 C5 C4 120.0(3)
C6 C5 C10 119.4(3)
C4 C5 C10 120.6(3)
C5 C6 C7 120.5(3)
C5 C6 C11 119.7(3)
C7 C6 C11 119.8(3)
C6 C7 C2 120.2(3)
C6 C7 C12 118.3(3)
C2 C7 C12 121.5(3)
C14 C13 C18 117.8(3)
C14 C13 Si1 126.0(2)
C18 C13 Si1 116.2(2)
C15 C14 C13 121.0(3)
C15 C14 C19 117.5(3)
C13 C14 C19 121.5(3)
C14 C15 C16 120.1(3)
C14 C15 C20 119.7(3)
C16 C15 C20 120.2(3)
C17 C16 C15 119.6(3)
C17 C16 C21 120.4(3)
C15 C16 C21 120.0(3)
C18 C17 C16 120.2(3)
C18 C17 C22 118.9(3)
C16 C17 C22 120.9(3)
C17 C18 C13 121.1(3)
C17 C18 C23 118.1(3)
C13 C18 C23 120.8(3)
C24 Si2 C25 119.05(16)
C24 Si2 C36 105.77(15)
C25 Si2 C36 115.24(14)
C30 C25 C26 117.4(3)
C30 C25 Si2 125.2(2)
C26 C25 Si2 117.0(2)
C27 C26 C25 121.1(3)
C27 C26 C31 118.5(3)
C25 C26 C31 120.4(3)
C28 C27 C26 120.6(3)
C28 C27 C32 119.4(3)
C26 C27 C32 119.9(3)
C27 C28 C29 119.6(3)
C27 C28 C33 120.0(3)
C29 C28 C33 120.4(3)
C28 C29 C30 120.0(3)
C28 C29 C34 120.6(3)
C30 C29 C34 119.5(3)
C29 C30 C25 121.2(3)
C29 C30 C35 116.9(3)
C25 C30 C35 121.9(3)
C37 C36 C41 118.1(3)
C37 C36 Si2 118.9(2)
C41 C36 Si2 122.7(2)
C38 C37 C36 121.3(3)
C38 C37 C42 118.4(3)
C36 C37 C42 120.3(3)
C37 C38 C39 119.3(3)
C37 C38 C43 120.4(3)
C39 C38 C43 120.3(3)
C40 C39 C38 120.4(3)
C40 C39 C44 120.2(3)
C38 C39 C44 119.4(3)
C39 C40 C41 120.4(3)
C39 C40 C45 119.5(3)
C41 C40 C45 120.1(3)
C40 C41 C36 120.2(3)
C40 C41 C46 117.7(3)
C36 C41 C46 122.1(3)

loop_
_geom_bond_atom_site_label_1
_geom_bond_atom_site_label_2
_geom_bond_distance
Si1 C1 1.869(4)
Si1 C13 1.904(3)
Si1 C2 1.906(3)
C2 C3 1.408(4)
C2 C7 1.416(4)
C3 C4 1.402(4)
C3 C8 1.516(4)
C4 C5 1.398(5)
C4 C9 1.513(5)
C5 C6 1.391(5)
C5 C10 1.514(5)
C6 C7 1.401(4)
C6 C11 1.520(5)
C7 C12 1.513(4)
C13 C14 1.413(4)
C13 C18 1.421(4)
C14 C15 1.401(4)
C14 C19 1.516(4)
C15 C16 1.406(4)
C15 C20 1.515(4)
C16 C17 1.401(4)
C16 C21 1.515(4)
C17 C18 1.394(4)
C17 C22 1.514(4)
C18 C23 1.515(4)
Si2 C24 1.867(4)
Si2 C25 1.895(3)
Si2 C36 1.903(3)
C25 C30 1.413(4)
C25 C26 1.416(4)
C26 C27 1.395(5)
C26 C31 1.515(5)
C27 C28 1.390(5)
C27 C32 1.515(4)
C28 C29 1.401(4)
C28 C33 1.514(5)
C29 C30 1.404(4)
C29 C34 1.507(5)
C30 C35 1.510(4)
C36 C37 1.408(4)
C36 C41 1.418(4)
C37 C38 1.399(4)
C37 C42 1.512(4)
C38 C39 1.400(5)
C38 C43 1.513(5)
C39 C40 1.386(5)
C39 C44 1.518(5)
C40 C41 1.401(5)
C40 C45 1.522(5)
C41 C46 1.513(5)

loop_
_geom_torsion_atom_site_label_1
_geom_torsion_atom_site_label_2
_geom_torsion_atom_site_label_3
_geom_torsion_atom_site_label_4
_geom_torsion
C1 Si1 C2 C3 -72.9(3)
C13 Si1 C2 C3 60.2(3)
C1 Si1 C2 C7 104.7(3)
C13 Si1 C2 C7 -122.3(3)
C7 C2 C3 C4 0.3(4)
Si1 C2 C3 C4 178.0(2)
C7 C2 C3 C8 -179.3(3)
Si1 C2 C3 C8 -1.6(4)
C2 C3 C4 C5 1.0(5)
C8 C3 C4 C5 -179.4(3)
C2 C3 C4 C9 -179.6(3)
C8 C3 C4 C9 0.0(4)
C3 C4 C5 C6 -0.8(5)
C9 C4 C5 C6 179.8(3)
C3 C4 C5 C10 179.0(3)
C9 C4 C5 C10 -0.4(5)
C4 C5 C6 C7 -0.6(5)
C10 C5 C6 C7 179.6(3)
C4 C5 C6 C11 178.5(3)
C10 C5 C6 C11 -1.3(5)
C5 C6 C7 C2 2.0(5)
C11 C6 C7 C2 -177.2(3)
C5 C6 C7 C12 -177.4(3)
C11 C6 C7 C12 3.5(5)
C3 C2 C7 C6 -1.8(4)
Si1 C2 C7 C6 -179.4(2)
C3 C2 C7 C12 177.6(3)
Si1 C2 C7 C12 0.0(4)
C1 Si1 C13 C14 3.4(4)
C2 Si1 C13 C14 -121.9(3)
C1 Si1 C13 C18 -175.4(2)
C2 Si1 C13 C18 59.4(3)
C18 C13 C14 C15 -2.5(5)
Si1 C13 C14 C15 178.8(2)
C18 C13 C14 C19 177.7(3)
Si1 C13 C14 C19 -1.0(5)
C13 C14 C15 C16 -1.5(5)
C19 C14 C15 C16 178.4(3)
C13 C14 C15 C20 178.5(3)
C19 C14 C15 C20 -1.7(4)
C14 C15 C16 C17 4.6(5)
C20 C15 C16 C17 -175.3(3)
C14 C15 C16 C21 -174.8(3)
C20 C15 C16 C21 5.3(5)
C15 C16 C17 C18 -3.7(5)
C21 C16 C17 C18 175.6(3)
C15 C16 C17 C22 176.3(3)
C21 C16 C17 C22 -4.4(5)
C16 C17 C18 C13 -0.3(5)
C22 C17 C18 C13 179.7(3)
C16 C17 C18 C23 -179.9(3)
C22 C17 C18 C23 0.1(4)
C14 C13 C18 C17 3.3(4)
Si1 C13 C18 C17 -177.8(2)
C14 C13 C18 C23 -177.0(3)
Si1 C13 C18 C23 1.8(4)
C24 Si2 C25 C30 -7.4(3)
C36 Si2 C25 C30 119.9(3)
C24 Si2 C25 C26 165.9(2)
C36 Si2 C25 C26 -66.8(3)
C30 C25 C26 C27 -0.5(5)
Si2 C25 C26 C27 -174.3(2)
C30 C25 C26 C31 179.9(3)
Si2 C25 C26 C31 6.0(4)
C25 C26 C27 C28 -0.3(5)
C31 C26 C27 C28 179.3(3)
C25 C26 C27 C32 -179.9(3)
C31 C26 C27 C32 -0.3(5)
C26 C27 C28 C29 1.9(5)
C32 C27 C28 C29 -178.5(3)
C26 C27 C28 C33 -177.4(3)
C32 C27 C28 C33 2.2(5)
C27 C28 C29 C30 -2.7(5)
C33 C28 C29 C30 176.6(3)
C27 C28 C29 C34 176.7(3)
C33 C28 C29 C34 -4.0(5)
C28 C29 C30 C25 1.9(5)
C34 C29 C30 C25 -177.5(3)
C28 C29 C30 C35 -178.8(3)
C34 C29 C30 C35 1.8(5)
C26 C25 C30 C29 -0.3(5)
Si2 C25 C30 C29 173.0(2)
C26 C25 C30 C35 -179.6(3)
Si2 C25 C30 C35 -6.3(4)
C24 Si2 C36 C37 69.6(3)
C25 Si2 C36 C37 -64.1(3)
C24 Si2 C36 C41 -105.3(3)
C25 Si2 C36 C41 121.0(3)
C41 C36 C37 C38 2.0(5)
Si2 C36 C37 C38 -173.1(2)
C41 C36 C37 C42 -178.7(3)
Si2 C36 C37 C42 6.2(4)
C36 C37 C38 C39 -5.3(5)
C42 C37 C38 C39 175.4(3)
C36 C37 C38 C43 174.1(3)
C42 C37 C38 C43 -5.2(5)
C37 C38 C39 C40 3.7(5)
C43 C38 C39 C40 -175.7(3)
C37 C38 C39 C44 -177.0(3)
C43 C38 C39 C44 3.6(5)
C38 C39 C40 C41 1.0(5)
C44 C39 C40 C41 -178.3(3)
C38 C39 C40 C45 -178.1(3)
C44 C39 C40 C45 2.6(5)
C39 C40 C41 C36 -4.3(5)
C45 C40 C41 C36 174.9(3)
C39 C40 C41 C46 173.9(3)
C45 C40 C41 C46 -6.9(5)
C37 C36 C41 C40 2.8(5)
Si2 C36 C41 C40 177.7(2)
C37 C36 C41 C46 -175.4(3)
Si2 C36 C41 C46 -0.5(5)
